data_2000645
loop_
_publ_author_name
'Chiaroni, A.'
'Riche, C.'
'Benharref, A.'
'Chekroun, A.'
'Lavergne, J.-P.'

_publ_contact_author
;
      Dr Claude Riche
      Institut de Chimie des Substances Naturelles
      C.N.R.S.
      91198 Gif-sur-Yvette CEDEX
      France
;
_publ_section_title
;
 Structure du 2\a,3\a,7\a,13\a-di\'epoxyhimachalane
;
_journal_issue 9
_journal_name_full 'Acta Crystallographica Section C'
_journal_page_first 1720
_journal_page_last 1722
_journal_paper_doi 10.1107/S0108270192005316
_journal_volume 48
_journal_year 1992
_chemical_formula_moiety 'C15 H24 O2'
_chemical_formula_sum 'C15 H24 O2'
_chemical_formula_weight 236.35
_chemical_name_systematic
;
 2\a, 3\a,-7\a, 13\a-di\'epoxyhimachalane
;
_space_group_IT_number 19
_symmetry_cell_setting orthorhombic
_symmetry_space_group_name_Hall 'P 2ac 2ab'
_symmetry_space_group_name_H-M 'P 21 21 21'
_atom_type_scat_source International_Tables_Vol_IV_table_2.2B
_cell_angle_alpha 90.00
_cell_angle_beta 90.00
_cell_angle_gamma 90.00
_cell_formula_units_Z 4
_cell_length_a 6.548(2)
_cell_length_b 9.685(2)
_cell_length_c 21.282(8)
_cell_measurement_reflns_used 25
_cell_measurement_temperature 293
_cell_measurement_theta_max 28.65
_cell_measurement_theta_min 15.60
_cell_volume 1349.6(7)
_computing_data_collection 'Nonius CAD4       Software 1987'
_computing_data_reduction 'NONIUS (Riche, 1989)'
_computing_molecular_graphics 'R3M  (Riche, 1983)  et  ORTEP (Johnson, 1965)'
_computing_publication_material 'ACTACIF (Riche, 1992)'
_computing_structure_refinement 'SHELX76  (Sheldrick, 1976)'
_computing_structure_solution 'SHELXS86  (Sheldrick, 1985)'
_diffrn_ambient_temperature 293
_diffrn_measurement_device 'Nonius CAD4 diffractometer'
_diffrn_measurement_method \q/2\q
_diffrn_radiation_monochromator graphite
_diffrn_radiation_source 'X-ray tube'
_diffrn_radiation_type 'Cu K\a'
_diffrn_radiation_wavelength 1.5418
_diffrn_reflns_av_R_equivalents 0.064
_diffrn_reflns_limit_h_max 7
_diffrn_reflns_limit_h_min -7
_diffrn_reflns_limit_k_max 11
_diffrn_reflns_limit_k_min -11
_diffrn_reflns_limit_l_max 25
_diffrn_reflns_limit_l_min 0
_diffrn_reflns_number 4735
_diffrn_reflns_theta_max 66.75
_diffrn_reflns_theta_min 2.08
_diffrn_standards_decay_% 0
_diffrn_standards_interval_time 60
_diffrn_standards_number 3
_exptl_absorpt_coefficient_mu 0.55
_exptl_absorpt_correction_type none
_exptl_crystal_colour colourless
_exptl_crystal_density_diffrn 1.16
_exptl_crystal_description prism
_exptl_crystal_F_000 520.00
_exptl_crystal_size_max 0.45
_exptl_crystal_size_mid 0.30
_exptl_crystal_size_min 0.15
_refine_diff_density_max 0.28
_refine_diff_density_min -0.22
_refine_ls_abs_structure_details
;
 configuration absolue d\'eduite de celle de l'\acis-himachal\`ene
;
_refine_ls_goodness_of_fit_obs 0.96
_refine_ls_hydrogen_treatment refxyz
_refine_ls_matrix_type full
_refine_ls_number_parameters 226
_refine_ls_number_reflns 1384
_refine_ls_R_factor_obs 0.054
_refine_ls_shift/esd_max 0.14
_refine_ls_structure_factor_coef F
_refine_ls_weighting_details 'w=1/[s^2^(F) +  0.0063F^2^]'
_refine_ls_weighting_scheme calc
_refine_ls_wR_factor_obs 0.071
_reflns_number_observed 1390
_reflns_number_total 1408
_reflns_observed_criterion refl_observed_if_I_>_4.0_sigma(I)
_cod_data_source_file pa1001.cif
_cod_data_source_block diepoxyhimachalane
_cod_depositor_comments
;
The following automatic conversions were performed:

'_refine_ls_weighting_scheme' value '
w=1/[s^2^(F) + 0.0063F^2^]' was changed to 'calc'. New tag
'_refine_ls_weighting_details' was created. The value of the new tag
was set to 'w=1/[s^2^(F) + 0.0063F^2^]'.

Automatic conversion script
Id: cif_fix_values 3143 2015-03-26 13:38:13Z robertas 
;
_cod_database_code 2000645

loop_
_symmetry_equiv_pos_as_xyz
+x,+y,+z
1/2-x,-y,1/2+z
1/2+x,1/2-y,-z
-x,1/2+y,1/2-z

loop_
_atom_site_aniso_label
_atom_site_aniso_U_11
_atom_site_aniso_U_22
_atom_site_aniso_U_33
_atom_site_aniso_U_12
_atom_site_aniso_U_13
_atom_site_aniso_U_23
C1 0.0416(8) 0.0470(9) 0.0381(8) 0.0046(7) 0.0034(7) 0.0040(6)
C2 0.0482(9) 0.0450(9) 0.0361(7) 0.0104(7) 0.0011(7) -0.0012(6)
C3 0.0570(10) 0.0410(10) 0.0410(10) 0.0090(10) 0.0010(10) -0.0040(10)
C4 0.0680(10) 0.0470(10) 0.0550(10) 0.0160(10) -0.0040(10) 0.0060(10)
C5 0.0440(10) 0.0740(10) 0.0560(10) 0.0180(10) -0.0040(10) 0.0090(10)
C6 0.0374(8) 0.0519(8) 0.0493(10) -0.0016(8) -0.0033(7) 0.0034(7)
C7 0.0563(10) 0.0518(9) 0.0423(10) -0.0031(9) -0.0075(8) -0.0018(8)
C8 0.0620(10) 0.0560(10) 0.0420(10) -0.0090(10) 0.0070(10) -0.0030(10)
C9 0.0590(10) 0.0610(10) 0.0570(10) 0.0060(10) 0.0110(10) -0.0170(10)
C10 0.0490(10) 0.0570(10) 0.0610(10) 0.0110(10) 0.0030(10) -0.0100(10)
C11 0.0560(10) 0.0420(10) 0.0510(10) 0.0040(10) 0.0000(10) 0.0020(10)
C12 0.082(2) 0.0440(10) 0.0700(10) -0.0010(10) -0.0020(10) -0.0060(10)
C13 0.090(2) 0.084(2) 0.0520(10) -0.007(2) -0.0230(10) 0.0030(10)
C14 0.077(2) 0.0450(10) 0.083(2) -0.0100(10) -0.0030(10) 0.0050(10)
C15 0.0790(10) 0.0590(10) 0.0630(10) 0.0160(10) -0.0080(10) 0.0150(10)
O16 0.0763(10) 0.0554(7) 0.0400(7) 0.0152(7) 0.0074(6) -0.0064(5)
O17 0.0830(10) 0.0700(10) 0.0580(10) -0.0170(10) -0.0170(10) -0.0080(10)

loop_
_atom_site_label
_atom_site_fract_x
_atom_site_fract_y
_atom_site_fract_z
_atom_site_U_iso_or_equiv
_atom_site_thermal_displace_type
_atom_site_calc_flag
_atom_site_calc_attached_atom
C1 0.7620(3) 0.0776(2) 0.41210(10) 0.0420(10) Uani ? ?
C2 0.8964(3) 0.1983(2) 0.43140(10) 0.0430(10) Uani ? ?
C3 0.8646(3) 0.3395(2) 0.40850(10) 0.0470(10) Uani ? ?
C4 0.6888(4) 0.3680(2) 0.36500(10) 0.0570(10) Uani ? ?
C5 0.5302(3) 0.2533(3) 0.36520(10) 0.0580(10) Uani ? ?
C6 0.6286(3) 0.1109(2) 0.35420(10) 0.0460(10) Uani ? ?
C7 0.7316(3) 0.1010(2) 0.28970(10) 0.0500(10) Uani ? ?
C8 0.9621(4) 0.1071(2) 0.28390(10) 0.0530(10) Uani ? ?
C9 1.0667(4) -0.0277(2) 0.30220(10) 0.0590(10) Uani ? ?
C10 1.0811(3) -0.0557(2) 0.37270(10) 0.0560(10) Uani ? ?
C11 0.8808(3) -0.0624(2) 0.41080(10) 0.0490(10) Uani ? ?
C12 1.0416(5) 0.4392(2) 0.40630(10) 0.065(2) Uani ? ?
C13 0.6090(5) 0.1352(4) 0.23400(10) 0.075(2) Uani ? ?
C14 0.7420(5) -0.1770(2) 0.3857(2) 0.068(2) Uani ? ?
C15 0.9403(5) -0.0969(3) 0.47900(10) 0.067(2) Uani ? ?
O16 0.8011(3) 0.3018(2) 0.47160(10) 0.0570(10) Uani ? ?
O17 0.6472(3) -0.0060(2) 0.24890(10) 0.0710(10) Uani ? ?
H1 0.675(4) 0.074(2) 0.4480(10) 0.046 Uiso ? ?
H2 1.043(4) 0.183(3) 0.4460(10) 0.047 Uiso ? ?
H4a 0.744(5) 0.376(3) 0.3230(10) 0.063 Uiso ? ?
H4b 0.627(5) 0.450(4) 0.373(2) 0.063 Uiso ? ?
H5a 0.428(5) 0.277(3) 0.3380(10) 0.064 Uiso ? ?
H5b 0.455(5) 0.246(3) 0.4050(10) 0.064 Uiso ? ?
H6 0.536(5) 0.045(3) 0.3510(10) 0.051 Uiso ? ?
H8a 0.987(5) 0.127(3) 0.241(2) 0.058 Uiso ? ?
H8b 1.017(4) 0.185(3) 0.3080(10) 0.058 Uiso ? ?
H9a 1.194(5) -0.034(3) 0.2830(10) 0.065 Uiso ? ?
H9b 0.995(5) -0.096(3) 0.2830(10) 0.065 Uiso ? ?
H10a 1.189(4) 0.010(3) 0.3980(10) 0.061 Uiso ? ?
H10b 1.160(4) -0.142(3) 0.3800(10) 0.061 Uiso ? ?
H12a 1.077(5) 0.437(4) 0.372(2) 0.072 Uiso ? ?
H12b 0.999(5) 0.536(4) 0.4250(10) 0.072 Uiso ? ?
H12c 1.163(6) 0.411(3) 0.429(2) 0.072 Uiso ? ?
H13a 0.454(6) 0.160(4) 0.241(2) 0.085 Uiso ? ?
H13b 0.687(6) 0.167(4) 0.198(2) 0.085 Uiso ? ?
H14a 0.722(5) -0.160(4) 0.342(2) 0.078 Uiso ? ?
H14b 0.615(6) -0.186(4) 0.412(2) 0.078 Uiso ? ?
H14c 0.836(5) -0.260(4) 0.395(2) 0.078 Uiso ? ?
H15a 0.798(5) -0.114(4) 0.503(2) 0.075 Uiso ? ?
H15b 1.026(5) -0.174(4) 0.4770(10) 0.075 Uiso ? ?
H15c 1.039(6) -0.034(4) 0.499(2) 0.075 Uiso ? ?

loop_
_geom_angle_atom_site_label_1
_geom_angle_atom_site_label_2
_geom_angle_atom_site_label_3
_geom_angle_site_symmetry_1
_geom_angle_site_symmetry_2
_geom_angle_site_symmetry_3
_geom_angle
_geom_angle_publ_flag
C2 C1 C6 . . . 112.50(10) yes
C2 C1 C11 . . . 112.50(10) yes
C2 C1 H1 . . . 99.5(15) yes
C6 C1 C11 . . . 116.6(2) yes
C6 C1 H1 . . . 107.7(15) yes
C11 C1 H1 . . . 106.2(15) yes
C1 C2 C3 . . . 123.0(2) yes
C1 C2 O16 . . . 116.10(10) yes
C1 C2 H2 . . . 120.8(15) yes
C3 C2 O16 . . . 59.50(10) yes
C3 C2 H2 . . . 111.9(15) yes
O16 C2 H2 . . . 109.4(15) yes
C2 C3 C4 . . . 119.0(2) yes
C2 C3 C12 . . . 119.9(2) yes
C2 C3 O16 . . . 60.00(10) yes
C4 C3 C12 . . . 116.8(2) yes
C4 C3 O16 . . . 113.4(2) yes
C12 C3 O16 . . . 114.2(2) yes
C3 C4 C5 . . . 112.8(2) yes
C3 C4 H4a . . . 107.6(18) yes
C3 C4 H4b . . . 112.(2) yes
C5 C4 H4a . . . 108.2(18) yes
C5 C4 H4b . . . 110.(2) yes
H4a C4 H4b . . . 106.(3) yes
C4 C5 C6 . . . 111.6(2) yes
C4 C5 H5a . . . 108.4(19) yes
C4 C5 H5b . . . 113.3(18) yes
C6 C5 H5a . . . 115.6(19) yes
C6 C5 H5b . . . 106.0(18) yes
H5a C5 H5b . . . 102.(3) yes
C1 C6 C5 . . . 107.6(2) yes
C1 C6 C7 . . . 116.9(2) yes
C1 C6 H6 . . . 107.6(18) yes
C5 C6 C7 . . . 112.2(2) yes
C5 C6 H6 . . . 111.9(18) yes
C7 C6 H6 . . . 100.5(18) yes
C6 C7 C8 . . . 120.6(2) yes
C6 C7 C13 . . . 117.9(2) yes
C6 C7 O17 . . . 114.3(2) yes
C8 C7 C13 . . . 118.0(2) yes
C8 C7 O17 . . . 110.8(2) yes
C13 C7 O17 . . . 58.2(2) yes
C7 C8 C9 . . . 113.2(2) yes
C7 C8 H8a . . . 104.8(19) yes
C7 C8 H8b . . . 110.6(17) yes
C9 C8 H8a . . . 110.3(19) yes
C9 C8 H8b . . . 111.4(17) yes
H8a C8 H8b . . . 106.(3) yes
C8 C9 C10 . . . 115.5(2) yes
C8 C9 H9a . . . 110.(2) yes
C8 C9 H9b . . . 106.(2) yes
C10 C9 H9a . . . 111.(2) yes
C10 C9 H9b . . . 110.(2) yes
H9a C9 H9b . . . 103.(3) yes
C9 C10 C11 . . . 118.1(2) yes
C9 C10 H10a . . . 114.8(15) yes
C9 C10 H10b . . . 109.1(18) yes
C11 C10 H10a . . . 108.5(15) yes
C11 C10 H10b . . . 109.1(18) yes
H10a C10 H10b . . . 95.(2) yes
C1 C11 C10 . . . 113.4(2) yes
C1 C11 C14 . . . 109.8(2) yes
C1 C11 C15 . . . 107.3(2) yes
C10 C11 C14 . . . 110.6(2) yes
C10 C11 C15 . . . 106.8(2) yes
C14 C11 C15 . . . 108.7(2) yes
C3 C12 H12a . . . 104.(3) yes
C3 C12 H12b . . . 110.7(19) yes
C3 C12 H12c . . . 116.(2) yes
H12a C12 H12b . . . 118.(4) yes
H12a C12 H12c . . . 103.(4) yes
H12b C12 H12c . . . 106.(3) yes
C7 C13 O17 . . . 60.6(2) yes
C7 C13 H13a . . . 117.(2) yes
C7 C13 H13b . . . 115.(3) yes
O17 C13 H13a . . . 111.(2) yes
O17 C13 H13b . . . 113.(3) yes
H13a C13 H13b . . . 123.(3) yes
C11 C14 H14a . . . 107.(2) yes
C11 C14 H14b . . . 111.(2) yes
C11 C14 H14c . . . 99.(2) yes
H14a C14 H14b . . . 117.(3) yes
H14a C14 H14c . . . 114.(3) yes
H14b C14 H14c . . . 108.(3) yes
C11 C15 H15a . . . 105.4(18) yes
C11 C15 H15b . . . 106.(2) yes
C11 C15 H15c . . . 117.(2) yes
H15a C15 H15b . . . 115.(3) yes
H15a C15 H15c . . . 117.(3) yes
H15b C15 H15c . . . 97.(3) yes
C2 O16 C3 . . . 60.60(10) yes
C7 O17 C13 . . . 61.2(2) yes

loop_
_geom_bond_atom_site_label_1
_geom_bond_atom_site_label_2
_geom_bond_site_symmetry_1
_geom_bond_site_symmetry_2
_geom_bond_distance
_geom_bond_publ_flag
C1 C2 . . 1.520(3) yes
C1 C6 . . 1.545(3) yes
C1 C11 . . 1.563(3) yes
C2 C3 . . 1.467(2) yes
C2 O16 . . 1.458(2) yes
C3 C4 . . 1.504(3) yes
C3 C12 . . 1.509(4) yes
C3 O16 . . 1.451(2) yes
C4 C5 . . 1.521(3) yes
C5 C6 . . 1.540(3) yes
C6 C7 . . 1.531(3) yes
C7 C8 . . 1.515(3) yes
C7 C13 . . 1.471(4) yes
C7 O17 . . 1.462(3) yes
C8 C9 . . 1.525(3) yes
C9 C10 . . 1.528(3) yes
C10 C11 . . 1.543(3) yes
C11 C14 . . 1.531(3) yes
C11 C15 . . 1.539(3) yes
C13 O17 . . 1.426(4) yes
C1 H1 . . 0.95(3) ?
C2 H2 . . 1.02(3) ?
C4 H4a . . 0.97(3) ?
C4 H4b . . 0.91(4) ?
C5 H5a . . 0.92(3) ?
C5 H5b . . 0.99(3) ?
C6 H6 . . 0.88(3) ?
C8 H8a . . 0.95(3) ?
C8 H8b . . 0.98(3) ?
C9 H9a . . 0.93(3) ?
C9 H9b . . 0.91(3) ?
C10 H10a . . 1.09(3) ?
C10 H10b . . 0.99(3) ?
C12 H12a . . 0.77(4) ?
C12 H12b . . 1.06(4) ?
C12 H12c . . 0.97(4) ?
C13 H13a . . 1.06(4) ?
C13 H13b . . 0.98(4) ?
C14 H14a . . 0.96(4) ?
C14 H14b . . 1.01(4) ?
C14 H14c . . 1.03(4) ?
C15 H15a . . 1.07(3) ?
C15 H15b . . 0.94(4) ?
C15 H15c . . 0.99(4) ?

loop_
_geom_torsion_atom_site_label_1
_geom_torsion_atom_site_label_2
_geom_torsion_atom_site_label_3
_geom_torsion_atom_site_label_4
_geom_torsion
_geom_torsion_publ_flag
C6 C1 C2 C3 14.90(10) yes
C1 C2 C3 C4 1.20(10) yes
C2 C3 C4 C5 16.70(10) yes
C3 C4 C5 C6 -51.60(10) yes
C4 C5 C6 C1 67.30(10) yes
C5 C6 C1 C2 -46.80(10) yes
C1 C2 C3 C12 -154.6(2) yes
C1 C2 C3 O16 103.0(2) yes
C11 C1 C6 C7 -51.80(10) yes
C1 C6 C7 C8 -20.20(10) yes
C6 C7 C8 C9 77.0(2) yes
C7 C8 C9 C10 -76.4(2) yes
C8 C9 C10 C11 58.6(2) yes
C9 C10 C11 C1 -64.1(2) yes
C10 C11 C1 C6 81.20(10) yes
C5 C6 C7 C13 -53.8(2) yes
C9 C8 C7 O17 -60.4(2) yes
